data_1528756
loop_
_publ_author_name
'Newnham, R.E.'
'Wolfe, R.W.'
'Darlington, C.N.W.'

_publ_section_title
;
 Prototype structure of Pb5 Ge3 O11
;
_journal_name_full 'Journal of Solid State Chemistry'
_journal_page_first 378
_journal_page_last 383
_journal_volume 6
_journal_year 1973
_chemical_formula_sum 'Ge3 O11 Pb5'
_chemical_name_systematic 'Pb5 (Ge O4) (Ge2 O7)'
_space_group_IT_number 174
_symmetry_space_group_name_Hall 'P -6'
_symmetry_space_group_name_H-M 'P -6'
_cell_angle_alpha 90
_cell_angle_beta 90
_cell_angle_gamma 120
_cell_formula_units_Z 3
_cell_length_a 10.19
_cell_length_b 10.19
_cell_length_c 10.642
_cell_volume 956.979
_citation_journal_id_ASTM JSSCBI
_cod_data_source_file Newnham_JSSCBI_1973_1996.cif
_cod_data_source_block Ge3O11Pb5
_cod_original_cell_volume 956.9786
_cod_database_code 1528756

loop_
_symmetry_equiv_pos_as_xyz
x,y,z
-x+y,-x,-z
-y,x-y,z
x,y,-z
-x+y,-x,z
-y,x-y,-z

loop_
_atom_site_label
_atom_site_type_symbol
_atom_site_fract_x
_atom_site_fract_y
_atom_site_fract_z
_atom_site_occupancy
_atom_site_U_iso_or_equiv
Pb5 Pb+2 0.6667 0.3333 0 1 0.0
Ge1 Ge+4 0.015 0.388 0.152 1 0.0
Pb6 Pb+2 0.249 0.989 0.5 1 0.0
O3 O-2 0.818 0.329 0.195 1 0.0
O4 O-2 0.066 0.347 0 1 0.0
O2 O-2 0.074 0.581 0.155 1 0.0
O7 O-2 0.302 0.242 0.377 1 0.0
O1 O-2 0.074 0.33 0.268 1 0.0
Pb3 Pb+2 0.6667 0.3333 0.325 1 0.0
Ge2 Ge+4 0.395 0.389 0.5 1 0.0
O5 O-2 0.286 0.481 0.5 1 0.0
Pb1 Pb+2 0.2622 0.2628 0.1849 1 0.0
O6 O-2 0.584 0.455 0.5 1 0.0
Pb2 Pb+2 0.3333 0.6667 0.3382 1 0.0
Pb4 Pb+2 0.3333 0.6667 0 1 0.0
